data_4086946
loop_
_publ_author_name
'Meucci, Elizabeth A.'
'Camasso, Nicole M.'
'Sanford, Melanie S.'

_publ_section_title
;
 An Organometalllic NiIV Complex That Participates in Competing
 Transmetalation and C(sp2)--O Bond-Forming Reductive Elimination
 Reactions
;
_journal_issue 2
_journal_name_full Organometallics
_journal_page_first 247
_journal_paper_doi 10.1021/acs.organomet.6b00810
_journal_volume 36
_journal_year 2017
_chemical_formula_moiety 'C22 H18 B F3 N6 Ni'
_chemical_formula_sum 'C22 H18 B F3 N6 Ni'
_chemical_formula_weight 492.94
_space_group_crystal_system orthorhombic
_space_group_IT_number 62
_space_group_name_Hall '-P 2ac 2n'
_space_group_name_H-M_alt 'P n m a'
_symmetry_space_group_name_Hall '-P 2ac 2n'
_symmetry_space_group_name_H-M 'P n m a'
_atom_sites_solution_hydrogens mixed
_audit_creation_method SHELXL-2014/6
_cell_angle_alpha 90
_cell_angle_beta 90
_cell_angle_gamma 90
_cell_formula_units_Z 4
_cell_length_a 15.3788(3)
_cell_length_b 14.9492(11)
_cell_length_c 9.2127(2)
_cell_measurement_reflns_used 14459
_cell_measurement_temperature 85(2)
_cell_measurement_theta_max 68.2
_cell_measurement_theta_min 5.6
_cell_volume 2118.01(17)
_computing_cell_refinement 'CrystalClear-SM Expert 2.0 r16'
_computing_data_collection 'CrystalClear-SM Expert 2.0 r16 (Rigaku, 2014)'
_computing_data_reduction 'CrystalClear-SM Expert 2.0 r16'
_computing_molecular_graphics 'Bruker SHELXTL'
_computing_publication_material 'Bruker SHELXTL'
_computing_structure_refinement 'SHELXL-2014/6 (Sheldrick, 2014)'
_computing_structure_solution 'SHELXT (Sheldrick, 2014)'
_diffrn_ambient_temperature 85(2)
_diffrn_detector_area_resol_mean 22.2222
_diffrn_measured_fraction_theta_full 0.987
_diffrn_measured_fraction_theta_max 0.986
_diffrn_measurement_device_type 'Rigaku Saturn 944+ CCD'
_diffrn_measurement_method \w-scans
_diffrn_radiation_type CuK\a
_diffrn_radiation_wavelength 1.54178
_diffrn_reflns_av_R_equivalents 0.0750
_diffrn_reflns_av_unetI/netI 0.0318
_diffrn_reflns_Laue_measured_fraction_full 0.987
_diffrn_reflns_Laue_measured_fraction_max 0.986
_diffrn_reflns_limit_h_max 18
_diffrn_reflns_limit_h_min -18
_diffrn_reflns_limit_k_max 14
_diffrn_reflns_limit_k_min -16
_diffrn_reflns_limit_l_max 11
_diffrn_reflns_limit_l_min -11
_diffrn_reflns_number 31692
_diffrn_reflns_point_group_measured_fraction_full 0.987
_diffrn_reflns_point_group_measured_fraction_max 0.986
_diffrn_reflns_theta_full 67.679
_diffrn_reflns_theta_max 68.236
_diffrn_reflns_theta_min 5.598
_diffrn_source 'micro-focus rotating anode'
_exptl_absorpt_coefficient_mu 1.761
_exptl_absorpt_correction_T_max 1.000
_exptl_absorpt_correction_T_min 0.815
_exptl_absorpt_correction_type multi-scan
_exptl_absorpt_process_details
;
    Higashi, T. (1995). Program for Absorption Correction.
    Rigaku Corporation, Tokyo, Japan.
;
_exptl_crystal_colour yellow
_exptl_crystal_density_diffrn 1.546
_exptl_crystal_description needle
_exptl_crystal_F_000 1008
_exptl_crystal_size_max 0.160
_exptl_crystal_size_mid 0.020
_exptl_crystal_size_min 0.020
_refine_diff_density_max 0.307
_refine_diff_density_min -0.636
_refine_diff_density_rms 0.072
_refine_ls_extinction_coef .
_refine_ls_extinction_method none
_refine_ls_goodness_of_fit_ref 1.097
_refine_ls_hydrogen_treatment mixed
_refine_ls_matrix_type full
_refine_ls_number_parameters 166
_refine_ls_number_reflns 1989
_refine_ls_number_restraints 0
_refine_ls_restrained_S_all 1.097
_refine_ls_R_factor_all 0.0479
_refine_ls_R_factor_gt 0.0437
_refine_ls_shift/su_max 0.001
_refine_ls_shift/su_mean 0.000
_refine_ls_structure_factor_coef Fsqd
_refine_ls_weighting_details 'w=1/[\s^2^(Fo^2^)+(0.0699P)^2^+1.4322P] where P=(Fo^2^+2Fc^2^)/3'
_refine_ls_weighting_scheme calc
_refine_ls_wR_factor_gt 0.1170
_refine_ls_wR_factor_ref 0.1197
_reflns_Friedel_coverage 0.000
_reflns_Friedel_fraction_full .
_reflns_Friedel_fraction_max .
_reflns_number_gt 1773
_reflns_number_total 1989
_reflns_threshold_expression 'I > 2\s(I)'
_cod_data_source_file om6b00810_si_002.cif
_cod_data_source_block em213
_cod_depositor_comments
;
The following automatic conversions were performed:

'_exptl_absorpt_correction_type' value 'Multi-scan' changed to
'multi-scan' according to the built-in table from CIF Core dictionary
named 'cif_core.dic' version 2.4.1 from 2010-06-29.

Automatic conversion script
Id: cif_fix_values 4624 2016-04-14 12:54:50Z antanas 
;
_cod_database_code 4086946
_shelx_space_group_comment
; 
The symmetry employed for this shelxl refinement is uniquely defined 
by the following loop, which should always be used as a source of 
symmetry information in preference to the above space-group names. 
They are only intended as comments. 
;
_shelx_estimated_absorpt_t_min 0.766
_shelx_estimated_absorpt_t_max 0.966
_shelxl_version_number 2014/6

loop_
_space_group_symop_operation_xyz
'x, y, z'
'-x+1/2, -y, z+1/2'
'-x, y+1/2, -z'
'x+1/2, -y+1/2, -z+1/2'
'-x, -y, -z'
'x-1/2, y, -z-1/2'
'x, -y-1/2, z'
'-x-1/2, y-1/2, z-1/2'

loop_
_atom_site_label
_atom_site_type_symbol
_atom_site_fract_x
_atom_site_fract_y
_atom_site_fract_z
_atom_site_U_iso_or_equiv
_atom_site_adp_type
_atom_site_occupancy
_atom_site_site_symmetry_order
_atom_site_calc_flag
_atom_site_refinement_flags_posn
_atom_site_refinement_flags_adp
_atom_site_refinement_flags_occupancy
_atom_site_disorder_assembly
_atom_site_disorder_group
Ni1 Ni 0.63737(3) 0.2500 0.57134(5) 0.0177(2) Uani 1 2 d S T P . .
F1 F 0.58975(11) 0.17949(11) 0.29703(16) 0.0419(4) Uani 1 1 d . . . . .
F2 F 0.48983(13) 0.2500 0.4064(2) 0.0414(6) Uani 1 2 d S T P . .
N1 N 0.70517(16) 0.2500 0.7512(3) 0.0208(6) Uani 1 2 d S T P . .
N2 N 0.66344(18) 0.2500 0.8821(3) 0.0223(6) Uani 1 2 d S T P . .
N3 N 0.53161(12) 0.16785(13) 0.80005(19) 0.0208(4) Uani 1 1 d . . . . .
N4 N 0.55410(12) 0.15882(13) 0.65736(19) 0.0215(4) Uani 1 1 d . . . . .
C1 C 0.7902(2) 0.2500 0.7791(4) 0.0248(7) Uani 1 2 d S T P . .
H1 H 0.8348 0.2500 0.7076 0.030 Uiso 1 2 calc R U P . .
C2 C 0.8041(2) 0.2500 0.9280(4) 0.0291(8) Uani 1 2 d S T P . .
H2 H 0.8583 0.2500 0.9773 0.035 Uiso 1 2 calc R U P . .
C3 C 0.7221(2) 0.2500 0.9890(3) 0.0261(7) Uani 1 2 d S T P . .
H3 H 0.7095 0.2500 1.0899 0.031 Uiso 1 2 calc R U P . .
C4 C 0.46992(15) 0.10713(17) 0.8331(3) 0.0259(5) Uani 1 1 d . . . . .
H4 H 0.4433 0.1000 0.9254 0.031 Uiso 1 1 calc R U . . .
C5 C 0.45172(15) 0.05735(17) 0.7118(3) 0.0279(5) Uani 1 1 d . . . . .
H5 H 0.4113 0.0096 0.7030 0.033 Uiso 1 1 calc R U . . .
C6 C 0.50557(15) 0.09238(16) 0.6045(3) 0.0244(5) Uani 1 1 d . . . . .
H6 H 0.5075 0.0718 0.5069 0.029 Uiso 1 1 calc R U . . .
C7 C 0.71834(14) 0.33684(16) 0.4880(2) 0.0229(5) Uani 1 1 d . . . . .
C8 C 0.78362(14) 0.29909(18) 0.4015(2) 0.0245(5) Uani 1 1 d . . . . .
C9 C 0.84289(16) 0.35526(19) 0.3314(2) 0.0286(6) Uani 1 1 d . . . . .
H9 H 0.8865 0.3306 0.2703 0.034 Uiso 1 1 calc R U . . .
C10 C 0.83793(16) 0.44656(19) 0.3511(3) 0.0324(6) Uani 1 1 d . . . . .
H10 H 0.8778 0.4847 0.3023 0.039 Uiso 1 1 calc R U . . .
C11 C 0.77514(16) 0.48325(19) 0.4417(3) 0.0324(6) Uani 1 1 d . . . . .
H11 H 0.7732 0.5461 0.4564 0.039 Uiso 1 1 calc R U . . .
C12 C 0.71464(15) 0.42793(17) 0.5116(3) 0.0273(5) Uani 1 1 d . . . . .
H12 H 0.6718 0.4527 0.5741 0.033 Uiso 1 1 calc R U . . .
C13 C 0.5763(2) 0.2500 0.3840(3) 0.0212(6) Uani 1 2 d S T P . .
B1 B 0.5635(2) 0.2500 0.8860(4) 0.0208(7) Uani 1 2 d S T P . .
H1A H 0.543(2) 0.2500 0.992(4) 0.012(8) Uiso 1 2 d S . P . .

loop_
_atom_site_aniso_label
_atom_site_aniso_U_11
_atom_site_aniso_U_22
_atom_site_aniso_U_33
_atom_site_aniso_U_23
_atom_site_aniso_U_13
_atom_site_aniso_U_12
Ni1 0.0162(3) 0.0198(4) 0.0171(3) 0.000 0.00021(18) 0.000
F1 0.0506(9) 0.0416(10) 0.0334(8) -0.0176(7) -0.0182(7) 0.0181(8)
F2 0.0173(9) 0.0813(18) 0.0256(10) 0.000 -0.0013(8) 0.000
N1 0.0174(12) 0.0244(15) 0.0206(12) 0.000 0.0019(10) 0.000
N2 0.0218(13) 0.0286(16) 0.0166(12) 0.000 0.0006(10) 0.000
N3 0.0181(9) 0.0237(11) 0.0207(9) 0.0012(7) 0.0031(7) 0.0002(7)
N4 0.0200(9) 0.0237(11) 0.0207(9) -0.0016(8) 0.0004(7) 0.0006(8)
C1 0.0181(15) 0.0272(19) 0.0291(17) 0.000 -0.0015(12) 0.000
C2 0.0209(16) 0.035(2) 0.0309(18) 0.000 -0.0098(13) 0.000
C3 0.0295(17) 0.0319(19) 0.0169(15) 0.000 -0.0059(13) 0.000
C4 0.0203(11) 0.0249(13) 0.0327(12) 0.0054(10) 0.0054(9) -0.0017(9)
C5 0.0208(11) 0.0220(13) 0.0409(14) 0.0011(10) 0.0006(10) -0.0025(9)
C6 0.0231(11) 0.0209(13) 0.0291(11) -0.0012(9) -0.0029(9) -0.0015(9)
C7 0.0218(11) 0.0273(14) 0.0197(10) 0.0038(9) -0.0019(8) -0.0007(9)
C8 0.0194(11) 0.0343(14) 0.0198(10) 0.0015(9) -0.0020(8) -0.0005(10)
C9 0.0221(11) 0.0418(16) 0.0219(11) 0.0049(10) 0.0015(9) -0.0038(10)
C10 0.0243(12) 0.0408(16) 0.0319(13) 0.0137(11) -0.0017(10) -0.0082(11)
C11 0.0274(12) 0.0288(15) 0.0412(14) 0.0091(11) -0.0056(10) -0.0052(11)
C12 0.0242(11) 0.0267(14) 0.0311(12) 0.0021(10) -0.0005(9) -0.0018(10)
C13 0.0170(14) 0.0252(18) 0.0213(14) 0.000 0.0019(12) 0.000
B1 0.0169(16) 0.026(2) 0.0190(16) 0.000 0.0045(13) 0.000

loop_
_atom_type_symbol
_atom_type_description
_atom_type_scat_dispersion_real
_atom_type_scat_dispersion_imag
_atom_type_scat_source
C C 0.0181 0.0091 'International Tables Vol C Tables 4.2.6.8 and 6.1.1.4'
H H 0.0000 0.0000 'International Tables Vol C Tables 4.2.6.8 and 6.1.1.4'
B B 0.0090 0.0039 'International Tables Vol C Tables 4.2.6.8 and 6.1.1.4'
N N 0.0311 0.0180 'International Tables Vol C Tables 4.2.6.8 and 6.1.1.4'
F F 0.0727 0.0534 'International Tables Vol C Tables 4.2.6.8 and 6.1.1.4'
Ni Ni -3.0029 0.5091 'International Tables Vol C Tables 4.2.6.8 and 6.1.1.4'

loop_
_geom_angle_atom_site_label_1
_geom_angle_atom_site_label_2
_geom_angle_atom_site_label_3
_geom_angle
_geom_angle_site_symmetry_1
_geom_angle_site_symmetry_3
C7 Ni1 C7 83.17(14) . 7_565
C7 Ni1 N1 89.61(8) . .
C7 Ni1 N1 89.61(8) 7_565 .
C7 Ni1 C13 87.68(9) . .
C7 Ni1 C13 87.68(9) 7_565 .
N1 Ni1 C13 176.38(12) . .
C7 Ni1 N4 179.43(9) . .
C7 Ni1 N4 96.27(9) 7_565 .
N1 Ni1 N4 90.32(8) . .
C13 Ni1 N4 92.37(8) . .
C7 Ni1 N4 96.27(9) . 7_565
C7 Ni1 N4 179.43(9) 7_565 7_565
N1 Ni1 N4 90.32(8) . 7_565
C13 Ni1 N4 92.37(8) . 7_565
N4 Ni1 N4 84.29(11) . 7_565
C1 N1 N2 106.9(3) . .
C1 N1 Ni1 133.3(2) . .
N2 N1 Ni1 119.81(19) . .
C3 N2 N1 109.5(3) . .
C3 N2 B1 131.2(3) . .
N1 N2 B1 119.3(2) . .
C4 N3 N4 109.19(19) . .
C4 N3 B1 130.1(2) . .
N4 N3 B1 119.51(19) . .
C6 N4 N3 106.47(19) . .
C6 N4 Ni1 135.20(16) . .
N3 N4 Ni1 117.95(14) . .
N1 C1 C2 109.9(3) . .
N1 C1 H1 125.0 . .
C2 C1 H1 125.0 . .
C3 C2 C1 105.2(3) . .
C3 C2 H2 127.4 . .
C1 C2 H2 127.4 . .
N2 C3 C2 108.5(3) . .
N2 C3 H3 125.8 . .
C2 C3 H3 125.8 . .
N3 C4 C5 109.0(2) . .
N3 C4 H4 125.5 . .
C5 C4 H4 125.5 . .
C4 C5 C6 104.7(2) . .
C4 C5 H5 127.7 . .
C6 C5 H5 127.7 . .
N4 C6 C5 110.7(2) . .
N4 C6 H6 124.7 . .
C5 C6 H6 124.7 . .
C12 C7 C8 121.1(2) . .
C12 C7 Ni1 124.53(18) . .
C8 C7 Ni1 114.35(18) . .
C9 C8 C7 119.2(2) . .
C9 C8 C8 126.92(15) . 7_565
C7 C8 C8 113.77(15) . 7_565
C10 C9 C8 119.9(2) . .
C10 C9 H9 120.1 . .
C8 C9 H9 120.1 . .
C9 C10 C11 120.5(2) . .
C9 C10 H10 119.7 . .
C11 C10 H10 119.7 . .
C10 C11 C12 120.3(3) . .
C10 C11 H11 119.9 . .
C12 C11 H11 119.9 . .
C7 C12 C11 118.9(2) . .
C7 C12 H12 120.6 . .
C11 C12 H12 120.6 . .
F1 C13 F1 103.7(3) 7_565 .
F1 C13 F2 104.14(18) 7_565 .
F1 C13 F2 104.14(18) . .
F1 C13 Ni1 116.82(15) 7_565 .
F1 C13 Ni1 116.82(15) . .
F2 C13 Ni1 109.7(2) . .
N2 B1 N3 107.84(17) . 7_565
N2 B1 N3 107.84(17) . .
N3 B1 N3 105.6(3) 7_565 .
N2 B1 H1A 109.2(19) . .
N3 B1 H1A 113.0(9) 7_565 .
N3 B1 H1A 113.0(9) . .

loop_
_geom_bond_atom_site_label_1
_geom_bond_atom_site_label_2
_geom_bond_distance
_geom_bond_site_symmetry_2
Ni1 C7 1.956(2) .
Ni1 C7 1.956(2) 7_565
Ni1 N1 1.958(3) .
Ni1 C13 1.965(3) .
Ni1 N4 2.031(2) .
Ni1 N4 2.031(2) 7_565
F1 C13 1.340(2) .
F2 C13 1.345(4) .
N1 C1 1.333(4) .
N1 N2 1.366(4) .
N2 C3 1.335(4) .
N2 B1 1.537(4) .
N3 C4 1.348(3) .
N3 N4 1.366(3) .
N3 B1 1.541(3) .
N4 C6 1.335(3) .
C1 C2 1.388(5) .
C1 H1 0.9500 .
C2 C3 1.380(5) .
C2 H2 0.9500 .
C3 H3 0.9500 .
C4 C5 1.371(4) .
C4 H4 0.9500 .
C5 C6 1.392(3) .
C5 H5 0.9500 .
C6 H6 0.9500 .
C7 C12 1.380(4) .
C7 C8 1.400(3) .
C8 C9 1.398(3) .
C8 C8 1.468(5) 7_565
C9 C10 1.379(4) .
C9 H9 0.9500 .
C10 C11 1.390(4) .
C10 H10 0.9500 .
C11 C12 1.401(3) .
C11 H11 0.9500 .
C12 H12 0.9500 .
C13 F1 1.340(2) 7_565
B1 N3 1.541(3) 7_565
B1 H1A 1.03(3) .

loop_
_geom_torsion_atom_site_label_1
_geom_torsion_atom_site_label_2
_geom_torsion_atom_site_label_3
_geom_torsion_atom_site_label_4
_geom_torsion
_geom_torsion_site_symmetry_1
_geom_torsion_site_symmetry_2
_geom_torsion_site_symmetry_3
_geom_torsion_site_symmetry_4
C1 N1 N2 C3 0.000(1) . . . .
Ni1 N1 N2 C3 180.000(1) . . . .
C1 N1 N2 B1 180.000(1) . . . .
Ni1 N1 N2 B1 0.000(1) . . . .
C4 N3 N4 C6 0.1(2) . . . .
B1 N3 N4 C6 -168.9(2) . . . .
C4 N3 N4 Ni1 174.00(15) . . . .
B1 N3 N4 Ni1 5.1(3) . . . .
N2 N1 C1 C2 0.000(1) . . . .
Ni1 N1 C1 C2 180.000(1) . . . .
N1 C1 C2 C3 0.000(1) . . . .
N1 N2 C3 C2 0.000(1) . . . .
B1 N2 C3 C2 180.000(1) . . . .
C1 C2 C3 N2 0.000(1) . . . .
N4 N3 C4 C5 0.3(3) . . . .
B1 N3 C4 C5 167.7(2) . . . .
N3 C4 C5 C6 -0.5(3) . . . .
N3 N4 C6 C5 -0.4(3) . . . .
Ni1 N4 C6 C5 -172.76(17) . . . .
C4 C5 C6 N4 0.5(3) . . . .
C12 C7 C8 C9 -3.7(3) . . . .
Ni1 C7 C8 C9 177.28(16) . . . .
C12 C7 C8 C8 173.45(17) . . . 7_565
Ni1 C7 C8 C8 -5.56(17) . . . 7_565
C7 C8 C9 C10 1.7(3) . . . .
C8 C8 C9 C10 -175.02(15) 7_565 . . .
C8 C9 C10 C11 0.9(4) . . . .
C9 C10 C11 C12 -1.6(4) . . . .
C8 C7 C12 C11 3.0(3) . . . .
Ni1 C7 C12 C11 -178.09(17) . . . .
C10 C11 C12 C7 -0.4(4) . . . .
C3 N2 B1 N3 123.17(17) . . . 7_565
N1 N2 B1 N3 -56.83(17) . . . 7_565
C3 N2 B1 N3 -123.17(17) . . . .
N1 N2 B1 N3 56.83(17) . . . .
C4 N3 B1 N2 134.7(2) . . . .
N4 N3 B1 N2 -59.1(3) . . . .
C4 N3 B1 N3 -110.2(3) . . . 7_565
N4 N3 B1 N3 56.1(3) . . . 7_565
